data_7063451
loop_
_publ_author_name
'Belova, Svetlana A.'
'Dudkin, Semyon V.'
'Belov, Alexander S.'
'Danshina, Anastasia A.'
'Dorovatovskii, Pavel V.'
'Budnikova, Yulia H.'
'Khrizanforova, Vera V.'
'Bratskaya, Svetlana Yu.'
'Balatskiy, Denis V.'
'Voloshin, Yan Z.'

_publ_section_title
;
 Synthesis, structure and spectroelectrochemistry of hybrid
 metal(iv)phthalocyaninato-capped 3d-metal pyrazoloximates as prospective
 precursors of stimuli-induced (responsive) single-molecule magnets, logic
 gates and qubits
;
_journal_issue 41
_journal_name_full 'New Journal of Chemistry'
_journal_page_first 17831
_journal_page_last 17848
_journal_paper_doi 10.1039/D4NJ02908A
_journal_volume 48
_journal_year 2024
_chemical_formula_moiety 'C94 H62 Fe3 N34 O6 Zr2, 6(C H2 Cl2), 2[CH2Cl2]'
_chemical_formula_sum 'C102 H78 Cl16 Fe3 N34 O6 Zr2'
_chemical_formula_weight 2793.17
_space_group_crystal_system triclinic
_space_group_IT_number 2
_space_group_name_Hall '-P 1'
_space_group_name_H-M_alt 'P -1'
_atom_sites_solution_hydrogens geom
_audit_creation_date 2024-08-21
_audit_creation_method
;
Olex2 1.5
(compiled 2024.02.16 svn.r378c4104 for OlexSys, GUI svn.r6928)
;
_audit_update_record
;
2024-08-21 deposited with the CCDC.	2024-09-25 downloaded from the CCDC.
;
_cell_angle_alpha 97.067(5)
_cell_angle_beta 101.196(5)
_cell_angle_gamma 92.140(5)
_cell_formula_units_Z 1
_cell_length_a 12.632(2)
_cell_length_b 13.972(3)
_cell_length_c 15.789(3)
_cell_measurement_reflns_used 720
_cell_measurement_temperature 120.00
_cell_measurement_theta_max 17.34
_cell_measurement_theta_min 2.31
_cell_volume 2707.5(9)
_computing_cell_refinement 'SAINT v8.34A (Bruker, 2013)'
_computing_data_collection 'SC-XRD SUITE  (Bruker, 2019)'
_computing_data_reduction 'SAINT v8.34A (Bruker, 2013)'
_computing_molecular_graphics 'Olex2 1.5 (Dolomanov et al., 2009)'
_computing_publication_material 'Olex2 1.5 (Dolomanov et al., 2009)'
_computing_structure_refinement 'XL  (Sheldrick, 2008)'
_computing_structure_solution 'XT  (Sheldrick, 2015)'
_diffrn_ambient_temperature 120.00
_diffrn_measured_fraction_theta_full 0.957
_diffrn_measured_fraction_theta_max 0.984
_diffrn_measurement_device_type 'Bruker APEX-II CCD'
_diffrn_measurement_method '\f and \w scans'
_diffrn_radiation_type MoK\a
_diffrn_radiation_wavelength 0.71073
_diffrn_reflns_av_R_equivalents 0.2269
_diffrn_reflns_av_unetI/netI 0.3712
_diffrn_reflns_Laue_measured_fraction_full 0.957
_diffrn_reflns_Laue_measured_fraction_max 0.984
_diffrn_reflns_limit_h_max 14
_diffrn_reflns_limit_h_min -15
_diffrn_reflns_limit_k_max 16
_diffrn_reflns_limit_k_min -16
_diffrn_reflns_limit_l_max 18
_diffrn_reflns_limit_l_min -18
_diffrn_reflns_number 22663
_diffrn_reflns_point_group_measured_fraction_full 0.957
_diffrn_reflns_point_group_measured_fraction_max 0.984
_diffrn_reflns_theta_full 25.242
_diffrn_reflns_theta_max 24.998
_diffrn_reflns_theta_min 1.896
_exptl_absorpt_coefficient_mu 1.047
_exptl_absorpt_correction_T_max 0.2047
_exptl_absorpt_correction_T_min 0.1260
_exptl_absorpt_correction_type multi-scan
_exptl_absorpt_process_details
;
SADABS-2016/2 (Bruker,2016/2) was used for absorption correction.
wR2(int) was 0.1004 before and 0.0677 after correction.
The Ratio of minimum to maximum transmission is 0.6155.
The \l/2 correction factor is Not present.
;
_exptl_crystal_colour green
_exptl_crystal_colour_primary green
_exptl_crystal_density_diffrn 1.713
_exptl_crystal_description plate
_exptl_crystal_F_000 1406
_exptl_crystal_size_max 0.05
_exptl_crystal_size_mid 0.02
_exptl_crystal_size_min 0.01
_refine_diff_density_max 1.061
_refine_diff_density_min -0.770
_refine_diff_density_rms 0.155
_refine_ls_extinction_coef 0.0066(8)
_refine_ls_extinction_expression Fc^*^=kFc[1+0.001xFc^2^\l^3^/sin(2\q)]^-1/4^
_refine_ls_extinction_method SHELXL
_refine_ls_goodness_of_fit_ref 0.968
_refine_ls_hydrogen_treatment constr
_refine_ls_matrix_type full
_refine_ls_number_parameters 713
_refine_ls_number_reflns 9369
_refine_ls_number_restraints 66
_refine_ls_restrained_S_all 0.967
_refine_ls_R_factor_all 0.2579
_refine_ls_R_factor_gt 0.0952
_refine_ls_shift/su_max 0.000
_refine_ls_shift/su_mean 0.000
_refine_ls_structure_factor_coef Fsqd
_refine_ls_weighting_details 'w=1/[\s^2^(Fo^2^)+(0.1047P)^2^] where P=(Fo^2^+2Fc^2^)/3'
_refine_ls_weighting_scheme calc
_refine_ls_wR_factor_gt 0.2012
_refine_ls_wR_factor_ref 0.2794
_reflns_Friedel_coverage 0.000
_reflns_number_gt 3327
_reflns_number_total 9369
_reflns_threshold_expression 'I > 2\s(I)'
_cod_data_source_file d4nj02908a3.cif
_cod_data_source_block ss223_zr_fe_fe_fe_zr
_cod_depositor_comments 'Adding full bibliography for 7063450--7063453.cif.'
_cod_original_cell_volume 2707.4(9)
_cod_database_code 7063451
_shelxl_version_number 2014/6
_shelx_space_group_comment
;
The symmetry employed for this shelxl refinement is uniquely defined
by the following loop, which should always be used as a source of
symmetry information in preference to the above space-group names.
They are only intended as comments.
;
_shelx_estimated_absorpt_t_max 0.990
_shelx_estimated_absorpt_t_min 0.950
_olex2_refinement_description
;
1. Fixed Uiso
 At 1.2 times of:
  All C(H) groups, All C(H,H) groups
 At 1.5 times of:
  All C(H,H,H) groups
2. Uiso/Uaniso restraints and constraints
Uanis(C22) \\sim Ueq, Uanis(C45) \\sim Ueq, Uanis(C40) \\sim Ueq, Uanis(C38)
\\sim Ueq, Uanis(C33) \\sim Ueq, Uanis(C32) \\sim Ueq, Uanis(C39) \\sim Ueq,
Uanis(C6) \\sim Ueq, Uanis(C9) \\sim Ueq, Uanis(C4) \\sim Ueq: with sigma of
0.01 and sigma for terminal atoms of 0.02
Uanis(C22) \\sim Ueq, Uanis(C33) \\sim Ueq, Uanis(C34) \\sim Ueq: with sigma of
0.005 and sigma for terminal atoms of 0.01
3.a Secondary CH2 refined with riding coordinates:
 C1S(H1SA,H1SB), C2S(H2SA,H2SB), C3S(H3SA,H3SB)
3.b Aromatic/amide H refined with riding coordinates:
 C3(H3), C4(H4), C8(H8), C9(H9), C13(H13), C14(H14), C18(H18), C19(H19),
 C20(H20), C21(H21), C26(H26), C27(H27), C28(H28), C29(H29), C34(H34), C35(H35),
  C36(H36), C37(H37), C42(H42), C43(H43), C44(H44), C45(H45)
3.c Idealised Me refined as rotating group:
 C5(H5A,H5B,H5C), C10(H10A,H10B,H10C), C15(H15A,H15B,H15C)
;
_olex2_submission_special_instructions 'No special instructions were received'

loop_
_space_group_symop_operation_xyz
'x, y, z'
'-x, -y, -z'

loop_
_atom_site_label
_atom_site_type_symbol
_atom_site_fract_x
_atom_site_fract_y
_atom_site_fract_z
_atom_site_U_iso_or_equiv
_atom_site_adp_type
_atom_site_occupancy
_atom_site_site_symmetry_order
_atom_site_calc_flag
_atom_site_refinement_flags_posn
_atom_site_refinement_flags_adp
_atom_site_refinement_flags_occupancy
_atom_site_disorder_assembly
_atom_site_disorder_group
Zr1 Zr 0.62590(11) 0.58370(9) 0.23839(9) 0.0277(5) Uani 1 1 d . . . . .
Fe1 Fe 0.81569(16) 0.79436(14) 0.37125(13) 0.0278(5) Uani 1 1 d . . . . .
Fe2 Fe 1.0000 1.0000 0.5000 0.0300(8) Uani 1 2 d S . P . .
O1 O 0.6938(7) 0.6085(6) 0.3697(6) 0.030(2) Uani 1 1 d . . . . .
O2 O 0.6080(7) 0.7349(6) 0.2509(6) 0.032(2) Uani 1 1 d . . . . .
O3 O 0.7854(7) 0.6328(6) 0.2264(6) 0.029(2) Uani 1 1 d . . . . .
N1 N 0.7807(9) 0.6684(8) 0.4079(7) 0.027(3) Uani 1 1 d . . . . .
N2 N 0.9457(9) 0.7819(7) 0.4538(7) 0.026(3) Uani 1 1 d . . . . .
N3 N 0.6613(8) 0.7994(7) 0.3184(7) 0.024(3) Uani 1 1 d . . . . .
N4 N 0.7745(8) 0.8951(7) 0.4498(7) 0.026(3) Uani 1 1 d . . . . .
N5 N 0.8257(9) 0.7291(8) 0.2563(8) 0.030(3) Uani 1 1 d . . . . .
N6 N 0.8859(9) 0.8942(7) 0.3228(7) 0.031(3) Uani 1 1 d . . . . .
N7 N 1.0269(8) 0.8482(8) 0.4944(7) 0.027(3) Uani 1 1 d . . . . .
N8 N 0.8343(9) 0.9658(7) 0.5116(7) 0.034(3) Uani 1 1 d . . . . .
N9 N 0.9367(8) 0.9805(7) 0.3589(7) 0.027(3) Uani 1 1 d . . . . .
N10 N 0.5638(9) 0.4598(7) 0.2983(7) 0.030(3) Uani 1 1 d . . . . .
N11 N 0.4009(9) 0.5192(8) 0.3388(8) 0.034(3) Uani 1 1 d . . . . .
N12 N 0.4446(9) 0.5967(7) 0.2181(8) 0.032(3) Uani 1 1 d . . . . .
N13 N 0.4214(9) 0.6908(8) 0.0988(8) 0.035(3) Uani 1 1 d . . . . .
N14 N 0.5738(9) 0.5927(7) 0.0959(7) 0.028(3) Uani 1 1 d . . . . .
N15 N 0.7110(9) 0.5031(8) 0.0355(7) 0.033(3) Uani 1 1 d . . . . .
N16 N 0.6937(8) 0.4545(7) 0.1735(7) 0.025(3) Uani 1 1 d . . . . .
N17 N 0.7094(9) 0.3514(7) 0.2884(8) 0.031(3) Uani 1 1 d . . . . .
C1 C 0.8557(11) 0.6353(10) 0.4616(9) 0.030(4) Uani 1 1 d . . . . .
C2 C 0.9491(12) 0.7018(9) 0.4951(9) 0.031(4) Uani 1 1 d . . . . .
C3 C 1.0383(11) 0.7131(9) 0.5625(9) 0.035(4) Uani 1 1 d . . . . .
H3 H 1.0626 0.6689 0.6022 0.042 Uiso 1 1 calc R U . . .
C4 C 1.0846(11) 0.8051(9) 0.5587(9) 0.031(4) Uani 1 1 d . U . . .
H4 H 1.1487 0.8334 0.5968 0.037 Uiso 1 1 calc R U . . .
C5 C 0.8479(11) 0.5366(9) 0.4871(9) 0.033(4) Uani 1 1 d . . . . .
H5A H 0.7734 0.5205 0.4923 0.049 Uiso 1 1 calc R U . . .
H5B H 0.8967 0.5346 0.5432 0.049 Uiso 1 1 calc R U . . .
H5C H 0.8684 0.4897 0.4426 0.049 Uiso 1 1 calc R U . . .
C6 C 0.6054(10) 0.8631(8) 0.3525(8) 0.020(3) Uani 1 1 d . U . . .
C7 C 0.6730(10) 0.9226(9) 0.4267(9) 0.029(4) Uani 1 1 d . . . . .
C8 C 0.6600(11) 1.0089(9) 0.4797(9) 0.031(4) Uani 1 1 d . . . . .
H8 H 0.5962 1.0421 0.4819 0.037 Uiso 1 1 calc R U . . .
C9 C 0.7630(11) 1.0326(9) 0.5271(9) 0.030(3) Uani 1 1 d . U . . .
H9 H 0.7822 1.0902 0.5669 0.036 Uiso 1 1 calc R U . . .
C10 C 0.4892(10) 0.8756(9) 0.3174(9) 0.033(4) Uani 1 1 d . . . . .
H10A H 0.4789 0.8809 0.2551 0.050 Uiso 1 1 calc R U . . .
H10B H 0.4671 0.9345 0.3480 0.050 Uiso 1 1 calc R U . . .
H10C H 0.4453 0.8198 0.3261 0.050 Uiso 1 1 calc R U . . .
C11 C 0.8563(11) 0.7777(10) 0.2009(10) 0.030(4) Uani 1 1 d . . . . .
C12 C 0.8935(10) 0.8749(10) 0.2392(9) 0.026(3) Uani 1 1 d . . . . .
C13 C 0.9524(11) 0.9515(9) 0.2196(9) 0.030(4) Uani 1 1 d . . . . .
H13 H 0.9728 0.9584 0.1657 0.037 Uiso 1 1 calc R U . . .
C14 C 0.9751(11) 1.0157(11) 0.2951(10) 0.036(4) Uani 1 1 d . . . . .
H14 H 1.0131 1.0769 0.3011 0.044 Uiso 1 1 calc R U . . .
C15 C 0.8528(11) 0.7421(10) 0.1094(8) 0.033(4) Uani 1 1 d . . . . .
H15A H 0.8842 0.6790 0.1051 0.050 Uiso 1 1 calc R U . . .
H15B H 0.8944 0.7878 0.0842 0.050 Uiso 1 1 calc R U . . .
H15C H 0.7776 0.7355 0.0776 0.050 Uiso 1 1 calc R U . . .
C16 C 0.6279(11) 0.3853(9) 0.3235(10) 0.034(4) Uani 1 1 d . . . . .
C17 C 0.5898(11) 0.3456(9) 0.3929(8) 0.027(3) Uani 1 1 d . . . . .
C18 C 0.6341(12) 0.2746(9) 0.4449(9) 0.033(4) Uani 1 1 d . . . . .
H18 H 0.6981 0.2440 0.4372 0.039 Uiso 1 1 calc R U . . .
C19 C 0.5758(12) 0.2534(10) 0.5084(10) 0.040(4) Uani 1 1 d . . . . .
H19 H 0.6013 0.2066 0.5451 0.048 Uiso 1 1 calc R U . . .
C20 C 0.4822(13) 0.2984(10) 0.5191(10) 0.044(4) Uani 1 1 d . . . . .
H20 H 0.4442 0.2811 0.5619 0.052 Uiso 1 1 calc R U . . .
C21 C 0.4434(11) 0.3696(9) 0.4671(10) 0.034(4) Uani 1 1 d . . . . .
H21 H 0.3795 0.4007 0.4743 0.041 Uiso 1 1 calc R U . . .
C22 C 0.4997(11) 0.3929(9) 0.4058(9) 0.027(3) Uani 1 1 d . U . . .
C23 C 0.4848(12) 0.4641(10) 0.3447(10) 0.036(4) Uani 1 1 d . . . . .
C24 C 0.3848(12) 0.5806(10) 0.2791(11) 0.039(4) Uani 1 1 d . . . . .
C25 C 0.2933(10) 0.6439(9) 0.2741(10) 0.032(4) Uani 1 1 d . . . . .
C26 C 0.2171(12) 0.6607(10) 0.3226(11) 0.045(4) Uani 1 1 d . . . . .
H26 H 0.2132 0.6238 0.3687 0.054 Uiso 1 1 calc R U . . .
C27 C 0.1449(12) 0.7313(11) 0.3056(11) 0.044(4) Uani 1 1 d . . . . .
H27 H 0.0915 0.7446 0.3396 0.053 Uiso 1 1 calc R U . . .
C28 C 0.1543(11) 0.7831(11) 0.2348(11) 0.045(5) Uani 1 1 d . . . . .
H28 H 0.1057 0.8321 0.2225 0.055 Uiso 1 1 calc R U . . .
C29 C 0.2303(12) 0.7661(11) 0.1829(10) 0.046(4) Uani 1 1 d . . . . .
H29 H 0.2328 0.8015 0.1356 0.055 Uiso 1 1 calc R U . . .
C30 C 0.3034(11) 0.6947(9) 0.2026(9) 0.030(4) Uani 1 1 d . . . . .
C31 C 0.3942(12) 0.6641(10) 0.1700(10) 0.035(4) Uani 1 1 d . . . . .
C32 C 0.5012(11) 0.6564(9) 0.0629(9) 0.026(3) Uani 1 1 d . U . . .
C33 C 0.5220(11) 0.6814(9) -0.0176(9) 0.029(3) Uani 1 1 d . U . . .
C34 C 0.4750(12) 0.7450(10) -0.0758(10) 0.037(4) Uani 1 1 d . U . . .
H34 H 0.4171 0.7826 -0.0640 0.045 Uiso 1 1 calc R U . . .
C35 C 0.5145(12) 0.7504(10) -0.1473(10) 0.039(4) Uani 1 1 d . . . . .
H35 H 0.4827 0.7911 -0.1878 0.047 Uiso 1 1 calc R U . . .
C36 C 0.6036(12) 0.6968(11) -0.1647(10) 0.045(4) Uani 1 1 d . . . . .
H36 H 0.6331 0.7053 -0.2143 0.053 Uiso 1 1 calc R U . . .
C37 C 0.6462(13) 0.6337(9) -0.1107(9) 0.038(4) Uani 1 1 d . . . . .
H37 H 0.7019 0.5947 -0.1249 0.045 Uiso 1 1 calc R U . . .
C38 C 0.6102(11) 0.6263(9) -0.0381(9) 0.028(3) Uani 1 1 d . U . . .
C39 C 0.6352(11) 0.5698(9) 0.0356(9) 0.029(3) Uani 1 1 d . U . . .
C40 C 0.7324(10) 0.4484(9) 0.0998(9) 0.025(3) Uani 1 1 d . U . . .
C41 C 0.8039(11) 0.3698(10) 0.0918(9) 0.032(4) Uani 1 1 d . . . . .
C42 C 0.8616(11) 0.3343(10) 0.0311(9) 0.033(4) Uani 1 1 d . . . . .
H42 H 0.8622 0.3639 -0.0198 0.040 Uiso 1 1 calc R U . . .
C43 C 0.9186(12) 0.2541(11) 0.0467(10) 0.044(4) Uani 1 1 d . . . . .
H43 H 0.9593 0.2285 0.0055 0.053 Uiso 1 1 calc R U . . .
C44 C 0.9189(11) 0.2093(10) 0.1208(9) 0.033(4) Uani 1 1 d . . . . .
H44 H 0.9583 0.1533 0.1279 0.039 Uiso 1 1 calc R U . . .
C45 C 0.8627(11) 0.2446(9) 0.1849(10) 0.033(4) Uani 1 1 d . U . . .
H45 H 0.8645 0.2155 0.2365 0.039 Uiso 1 1 calc R U . . .
C46 C 0.8037(11) 0.3252(9) 0.1686(9) 0.030(4) Uani 1 1 d . . . . .
C47 C 0.7322(11) 0.3790(10) 0.2170(10) 0.031(4) Uani 1 1 d . . . . .
Cl1S Cl 0.6175(5) 0.8773(4) 0.6836(4) 0.0960(19) Uani 1 1 d . . . . .
Cl2S Cl 0.8120(5) 0.7712(4) 0.7030(5) 0.111(2) Uani 1 1 d . . . . .
C1S C 0.7283(14) 0.8412(13) 0.6437(11) 0.064(5) Uani 1 1 d . . . . .
H1SA H 0.7027 0.8054 0.5847 0.077 Uiso 1 1 calc R U . . .
H1SB H 0.7710 0.8998 0.6373 0.077 Uiso 1 1 calc R U . . .
Cl3S Cl 0.6665(4) 1.0663(3) 0.2586(3) 0.0674(14) Uani 1 1 d . . . . .
Cl4S Cl 0.6257(4) 0.9024(3) 0.1222(3) 0.0658(14) Uani 1 1 d . . . . .
Cl5S Cl 0.8647(5) 0.9714(4) -0.0368(4) 0.0977(19) Uani 1 1 d . . . . .
Cl6S Cl 0.6403(5) 1.0175(4) -0.0839(4) 0.102(2) Uani 1 1 d . . . . .
C2S C 0.6693(16) 1.0259(11) 0.1483(12) 0.069(6) Uani 1 1 d . . . . .
H2SA H 0.6215 1.0644 0.1101 0.083 Uiso 1 1 calc R U . . .
H2SB H 0.7438 1.0354 0.1384 0.083 Uiso 1 1 calc R U . . .
C3S C 0.7305(13) 0.9258(14) -0.0779(14) 0.077(6) Uani 1 1 d . . . . .
H3SA H 0.7254 0.8897 -0.1367 0.092 Uiso 1 1 calc R U . . .
H3SB H 0.7100 0.8801 -0.0398 0.092 Uiso 1 1 calc R U . . .

loop_
_atom_site_aniso_label
_atom_site_aniso_U_11
_atom_site_aniso_U_22
_atom_site_aniso_U_33
_atom_site_aniso_U_23
_atom_site_aniso_U_13
_atom_site_aniso_U_12
Zr1 0.0273(9) 0.0157(8) 0.0371(9) -0.0037(6) 0.0036(7) -0.0013(6)
Fe1 0.0271(12) 0.0172(11) 0.0351(13) -0.0023(9) 0.0009(10) -0.0023(9)
Fe2 0.0283(18) 0.0178(16) 0.0375(19) -0.0056(13) -0.0025(15) -0.0017(13)
O1 0.028(6) 0.020(5) 0.040(6) -0.005(4) 0.005(5) -0.008(4)
O2 0.039(6) 0.014(5) 0.037(6) -0.009(4) 0.002(5) -0.006(4)
O3 0.023(5) 0.016(5) 0.043(6) -0.002(4) -0.005(5) 0.004(4)
N1 0.021(7) 0.030(7) 0.022(7) -0.011(5) -0.004(6) -0.003(6)
N2 0.033(7) 0.017(6) 0.024(6) -0.002(5) 0.001(6) -0.005(5)
N3 0.027(7) 0.014(6) 0.027(7) 0.002(5) -0.006(6) -0.006(5)
N4 0.018(7) 0.025(6) 0.029(7) -0.005(5) -0.003(5) -0.006(5)
N5 0.025(7) 0.017(6) 0.045(8) -0.007(6) 0.005(6) -0.007(5)
N6 0.044(8) 0.009(6) 0.035(8) -0.001(5) 0.004(6) -0.009(5)
N7 0.020(7) 0.032(7) 0.024(7) -0.002(5) -0.006(6) 0.003(6)
N8 0.042(8) 0.012(6) 0.043(8) -0.004(5) 0.006(6) -0.006(6)
N9 0.014(6) 0.018(6) 0.043(8) 0.001(6) -0.005(6) -0.003(5)
N10 0.040(8) 0.008(6) 0.043(8) -0.007(5) 0.015(6) 0.000(5)
N11 0.037(8) 0.016(6) 0.046(8) -0.006(6) 0.005(7) -0.001(6)
N12 0.023(7) 0.015(6) 0.051(8) -0.001(6) 0.001(6) -0.010(5)
N13 0.030(8) 0.025(7) 0.041(8) -0.003(6) -0.010(7) -0.004(6)
N14 0.032(7) 0.016(6) 0.032(7) -0.005(5) 0.006(6) -0.010(5)
N15 0.036(8) 0.025(7) 0.031(7) -0.011(6) 0.000(6) -0.012(6)
N16 0.026(7) 0.011(6) 0.039(7) 0.006(5) 0.008(6) -0.006(5)
N17 0.025(7) 0.013(6) 0.049(8) 0.005(6) -0.005(6) -0.002(5)
C1 0.027(9) 0.031(9) 0.028(9) -0.010(7) 0.002(7) 0.000(7)
C2 0.036(9) 0.019(8) 0.037(9) 0.000(7) 0.003(8) 0.000(7)
C3 0.038(10) 0.015(8) 0.046(10) -0.005(7) -0.002(8) -0.004(7)
C4 0.024(7) 0.021(6) 0.038(7) -0.003(6) -0.009(6) -0.003(6)
C5 0.031(9) 0.015(8) 0.045(10) -0.006(7) -0.003(7) -0.011(6)
C6 0.025(6) 0.008(6) 0.026(6) 0.004(5) 0.002(6) -0.003(5)
C7 0.013(8) 0.024(8) 0.052(10) 0.019(7) 0.002(7) 0.001(6)
C8 0.027(9) 0.017(7) 0.044(9) -0.016(7) 0.008(7) -0.002(6)
C9 0.031(7) 0.022(6) 0.031(7) -0.011(5) 0.002(6) -0.002(6)
C10 0.029(9) 0.015(7) 0.050(10) -0.011(7) 0.007(8) -0.006(6)
C11 0.022(8) 0.027(8) 0.044(10) 0.002(7) 0.011(8) -0.002(7)
C12 0.024(8) 0.026(8) 0.025(9) -0.006(6) 0.003(7) 0.007(7)
C13 0.036(9) 0.019(8) 0.033(9) -0.009(7) 0.004(7) 0.009(7)
C14 0.028(9) 0.035(9) 0.053(11) 0.020(8) 0.016(8) 0.008(7)
C15 0.039(9) 0.032(9) 0.028(9) 0.004(7) 0.006(7) -0.006(7)
C16 0.028(9) 0.019(8) 0.047(10) -0.006(7) -0.006(8) 0.005(7)
C17 0.036(9) 0.025(8) 0.025(8) 0.002(7) 0.019(7) -0.006(7)
C18 0.041(9) 0.017(8) 0.039(9) -0.002(7) 0.010(8) -0.006(7)
C19 0.050(11) 0.017(8) 0.052(11) -0.001(7) 0.013(9) -0.002(8)
C20 0.065(12) 0.017(8) 0.054(11) -0.003(7) 0.030(10) -0.001(8)
C21 0.032(9) 0.014(7) 0.059(11) 0.013(7) 0.008(8) 0.005(7)
C22 0.027(5) 0.022(5) 0.030(5) 0.003(4) 0.001(4) -0.008(4)
C23 0.031(9) 0.029(9) 0.048(10) 0.005(8) 0.008(8) -0.014(8)
C24 0.028(9) 0.019(8) 0.070(12) -0.004(8) 0.013(9) -0.001(7)
C25 0.016(8) 0.021(8) 0.056(11) -0.006(7) 0.010(8) -0.005(6)
C26 0.042(10) 0.028(9) 0.059(12) -0.004(8) 0.001(9) 0.000(8)
C27 0.030(10) 0.034(10) 0.065(12) -0.009(9) 0.010(9) -0.002(8)
C28 0.016(9) 0.033(10) 0.073(13) -0.017(9) -0.011(9) 0.003(7)
C29 0.038(10) 0.032(9) 0.053(11) -0.009(8) -0.016(9) -0.002(8)
C30 0.031(9) 0.017(8) 0.038(9) -0.009(7) 0.008(8) -0.010(7)
C31 0.038(10) 0.015(8) 0.043(10) -0.004(7) -0.003(8) -0.011(7)
C32 0.029(7) 0.013(6) 0.033(7) 0.003(5) -0.003(6) -0.004(6)
C33 0.028(5) 0.027(5) 0.028(5) -0.002(4) -0.004(4) -0.001(4)
C34 0.037(5) 0.031(5) 0.040(5) 0.005(4) 0.000(4) -0.003(4)
C35 0.038(10) 0.031(9) 0.043(10) -0.003(7) -0.001(8) -0.013(8)
C36 0.041(11) 0.039(10) 0.049(11) 0.009(9) -0.003(9) -0.022(8)
C37 0.062(11) 0.017(8) 0.025(9) -0.008(7) -0.008(8) 0.001(8)
C38 0.032(7) 0.018(6) 0.029(7) 0.002(5) -0.001(6) -0.014(5)
C39 0.039(7) 0.015(6) 0.027(7) -0.004(5) 0.001(6) -0.002(6)
C40 0.024(7) 0.019(6) 0.027(7) -0.005(5) -0.001(6) -0.011(5)
C41 0.025(9) 0.035(9) 0.039(10) 0.003(7) 0.013(7) 0.007(7)
C42 0.035(9) 0.030(9) 0.031(9) -0.005(7) 0.001(7) 0.003(7)
C43 0.047(11) 0.052(11) 0.033(10) -0.015(8) 0.021(8) -0.004(9)
C44 0.031(9) 0.027(8) 0.039(10) 0.006(7) 0.002(8) 0.005(7)
C45 0.029(7) 0.018(6) 0.048(7) 0.000(6) 0.004(6) 0.009(6)
C46 0.024(8) 0.023(8) 0.036(9) -0.005(7) -0.002(7) -0.007(7)
C47 0.022(8) 0.035(9) 0.035(9) -0.001(8) 0.006(7) -0.011(7)
Cl1S 0.131(5) 0.069(4) 0.095(4) 0.026(3) 0.028(4) 0.026(4)
Cl2S 0.087(5) 0.091(4) 0.174(7) 0.054(4) 0.050(4) 0.020(4)
C1S 0.061(13) 0.068(13) 0.053(12) -0.008(10) -0.002(10) -0.007(11)
Cl3S 0.074(3) 0.054(3) 0.064(3) 0.001(2) -0.004(3) -0.008(3)
Cl4S 0.079(4) 0.044(3) 0.072(3) 0.002(2) 0.016(3) -0.003(2)
Cl5S 0.093(4) 0.093(4) 0.098(4) -0.008(3) 0.011(4) -0.011(4)
Cl6S 0.110(5) 0.092(4) 0.103(5) 0.018(4) 0.018(4) 0.007(4)
C2S 0.088(15) 0.029(10) 0.085(15) -0.004(9) 0.011(12) 0.009(10)
C3S 0.034(11) 0.082(15) 0.112(17) 0.001(13) 0.015(11) 0.000(10)

loop_
_atom_type_symbol
_atom_type_description
_atom_type_scat_dispersion_real
_atom_type_scat_dispersion_imag
_atom_type_scat_source
C C 0.0033 0.0016 'International Tables Vol C Tables 4.2.6.8 and 6.1.1.4'
H H 0.0000 0.0000 'International Tables Vol C Tables 4.2.6.8 and 6.1.1.4'
Cl Cl 0.1484 0.1585 'International Tables Vol C Tables 4.2.6.8 and 6.1.1.4'
Fe Fe 0.3463 0.8444 'International Tables Vol C Tables 4.2.6.8 and 6.1.1.4'
N N 0.0061 0.0033 'International Tables Vol C Tables 4.2.6.8 and 6.1.1.4'
O O 0.0106 0.0060 'International Tables Vol C Tables 4.2.6.8 and 6.1.1.4'
Zr Zr -2.9673 0.5597 'International Tables Vol C Tables 4.2.6.8 and 6.1.1.4'

loop_
_geom_angle_atom_site_label_1
_geom_angle_atom_site_label_2
_geom_angle_atom_site_label_3
_geom_angle
_geom_angle_site_symmetry_1
_geom_angle_site_symmetry_3
_geom_angle_publ_flag
O1 Zr1 O2 84.8(3) . . ?
O1 Zr1 O3 82.5(3) . . ?
O1 Zr1 N10 73.6(4) . . ?
O1 Zr1 N12 110.0(4) . . ?
O1 Zr1 N14 165.6(3) . . ?
O1 Zr1 N16 110.7(4) . . ?
O2 Zr1 O3 80.6(3) . . ?
O2 Zr1 N10 134.8(4) . . ?
O2 Zr1 N12 75.9(4) . . ?
O2 Zr1 N14 83.6(4) . . ?
O2 Zr1 N16 148.4(4) . . ?
O3 Zr1 N10 133.0(4) . . ?
O3 Zr1 N12 151.9(4) . . ?
O3 Zr1 N14 87.1(4) . . ?
O3 Zr1 N16 74.8(3) . . ?
N10 Zr1 N12 75.1(4) . . ?
N14 Zr1 N10 120.8(4) . . ?
N14 Zr1 N12 75.4(4) . . ?
N14 Zr1 N16 75.9(4) . . ?
N16 Zr1 N10 76.7(4) . . ?
N16 Zr1 N12 120.3(4) . . ?
N2 Fe1 N1 79.9(5) . . ?
N2 Fe1 N3 161.5(4) . . ?
N2 Fe1 N5 110.1(5) . . ?
N2 Fe1 N6 91.3(5) . . ?
N3 Fe1 N1 88.7(4) . . ?
N4 Fe1 N1 108.5(4) . . ?
N4 Fe1 N2 90.5(4) . . ?
N4 Fe1 N3 79.3(4) . . ?
N4 Fe1 N5 154.6(5) . . ?
N4 Fe1 N6 87.5(5) . . ?
N5 Fe1 N1 90.1(4) . . ?
N5 Fe1 N3 84.2(4) . . ?
N6 Fe1 N1 161.6(4) . . ?
N6 Fe1 N3 103.5(5) . . ?
N6 Fe1 N5 77.7(5) . . ?
N7 Fe2 N7 180.0 2_776 . ?
N7 Fe2 N8 88.5(4) 2_776 2_776 ?
N7 Fe2 N8 91.5(4) 2_776 . ?
N7 Fe2 N8 91.5(4) . 2_776 ?
N7 Fe2 N8 88.5(4) . . ?
N7 Fe2 N9 89.9(4) 2_776 . ?
N7 Fe2 N9 90.1(4) 2_776 2_776 ?
N7 Fe2 N9 89.9(4) . 2_776 ?
N7 Fe2 N9 90.1(4) . . ?
N8 Fe2 N8 180.0 . 2_776 ?
N8 Fe2 N9 94.3(4) . 2_776 ?
N8 Fe2 N9 85.7(4) 2_776 2_776 ?
N8 Fe2 N9 94.3(4) 2_776 . ?
N8 Fe2 N9 85.7(4) . . ?
N9 Fe2 N9 180.0(5) . 2_776 ?
N1 O1 Zr1 126.6(7) . . ?
N3 O2 Zr1 124.7(7) . . ?
N5 O3 Zr1 121.1(7) . . ?
O1 N1 Fe1 124.8(8) . . ?
C1 N1 Fe1 116.3(9) . . ?
C1 N1 O1 117.8(11) . . ?
N7 N2 Fe1 131.0(9) . . ?
N7 N2 C2 110.7(11) . . ?
C2 N2 Fe1 116.4(9) . . ?
O2 N3 Fe1 123.5(8) . . ?
C6 N3 Fe1 119.0(9) . . ?
C6 N3 O2 117.3(10) . . ?
N8 N4 Fe1 132.3(8) . . ?
C7 N4 Fe1 115.4(9) . . ?
C7 N4 N8 109.2(10) . . ?
O3 N5 Fe1 122.6(8) . . ?
C11 N5 Fe1 119.7(9) . . ?
C11 N5 O3 117.1(11) . . ?
N9 N6 Fe1 132.1(9) . . ?
C12 N6 Fe1 116.7(9) . . ?
C12 N6 N9 111.0(11) . . ?
N2 N7 Fe2 119.7(8) . . ?
C4 N7 Fe2 125.9(8) . . ?
C4 N7 N2 105.1(11) . . ?
N4 N8 Fe2 117.2(8) . . ?
C9 N8 Fe2 124.4(9) . . ?
C9 N8 N4 104.8(11) . . ?
N6 N9 Fe2 117.2(9) . . ?
C14 N9 Fe2 130.2(9) . . ?
C14 N9 N6 105.5(11) . . ?
C16 N10 Zr1 122.4(9) . . ?
C23 N10 Zr1 125.2(9) . . ?
C23 N10 C16 107.6(12) . . ?
C23 N11 C24 120.5(13) . . ?
C24 N12 Zr1 123.6(10) . . ?
C24 N12 C31 107.5(12) . . ?
C31 N12 Zr1 121.5(9) . . ?
C32 N13 C31 125.2(13) . . ?
C32 N14 Zr1 123.5(9) . . ?
C39 N14 Zr1 124.6(9) . . ?
C39 N14 C32 106.9(12) . . ?
C40 N15 C39 120.9(12) . . ?
C40 N16 Zr1 127.2(9) . . ?
C40 N16 C47 107.3(11) . . ?
C47 N16 Zr1 122.9(9) . . ?
C47 N17 C16 122.6(13) . . ?
N1 C1 C2 114.3(13) . . ?
N1 C1 C5 123.1(12) . . ?
C2 C1 C5 122.6(13) . . ?
N2 C2 C1 112.5(13) . . ?
N2 C2 C3 108.5(12) . . ?
C3 C2 C1 138.8(14) . . ?
C2 C3 H3 128.0 . . ?
C2 C3 C4 103.9(13) . . ?
C4 C3 H3 128.0 . . ?
N7 C4 C3 111.7(12) . . ?
N7 C4 H4 124.2 . . ?
C3 C4 H4 124.2 . . ?
C1 C5 H5A 109.5 . . ?
C1 C5 H5B 109.5 . . ?
C1 C5 H5C 109.5 . . ?
H5A C5 H5B 109.5 . . ?
H5A C5 H5C 109.5 . . ?
H5B C5 H5C 109.5 . . ?
N3 C6 C7 110.3(12) . . ?
N3 C6 C10 124.0(11) . . ?
C7 C6 C10 125.6(11) . . ?
N4 C7 C6 115.4(12) . . ?
N4 C7 C8 109.6(12) . . ?
C8 C7 C6 134.8(12) . . ?
C7 C8 H8 128.7 . . ?
C9 C8 C7 102.6(12) . . ?
C9 C8 H8 128.7 . . ?
N8 C9 C8 113.4(11) . . ?
N8 C9 H9 123.3 . . ?
C8 C9 H9 123.3 . . ?
C6 C10 H10A 109.5 . . ?
C6 C10 H10B 109.5 . . ?
C6 C10 H10C 109.5 . . ?
H10A C10 H10B 109.5 . . ?
H10A C10 H10C 109.5 . . ?
H10B C10 H10C 109.5 . . ?
N5 C11 C12 111.4(13) . . ?
N5 C11 C15 125.5(13) . . ?
C12 C11 C15 123.0(13) . . ?
N6 C12 C11 113.6(13) . . ?
N6 C12 C13 107.5(11) . . ?
C13 C12 C11 137.8(13) . . ?
C12 C13 H13 127.5 . . ?
C14 C13 C12 105.0(13) . . ?
C14 C13 H13 127.5 . . ?
N9 C14 C13 111.0(13) . . ?
N9 C14 H14 124.5 . . ?
C13 C14 H14 124.5 . . ?
C11 C15 H15A 109.5 . . ?
C11 C15 H15B 109.5 . . ?
C11 C15 H15C 109.5 . . ?
H15A C15 H15B 109.5 . . ?
H15A C15 H15C 109.5 . . ?
H15B C15 H15C 109.5 . . ?
N10 C16 C17 109.1(12) . . ?
N17 C16 N10 127.1(14) . . ?
N17 C16 C17 123.8(13) . . ?
C18 C17 C16 130.0(13) . . ?
C22 C17 C16 107.0(12) . . ?
C22 C17 C18 122.9(12) . . ?
C17 C18 H18 122.6 . . ?
C19 C18 C17 114.9(13) . . ?
C19 C18 H18 122.6 . . ?
C18 C19 H19 118.9 . . ?
C20 C19 C18 122.2(14) . . ?
C20 C19 H19 118.9 . . ?
C19 C20 H20 119.8 . . ?
C19 C20 C21 120.4(14) . . ?
C21 C20 H20 119.8 . . ?
C20 C21 H21 120.7 . . ?
C22 C21 C20 118.6(13) . . ?
C22 C21 H21 120.7 . . ?
C17 C22 C23 106.5(12) . . ?
C21 C22 C17 120.9(13) . . ?
C21 C22 C23 132.6(13) . . ?
N10 C23 C22 109.7(13) . . ?
N11 C23 N10 129.2(14) . . ?
N11 C23 C22 121.0(13) . . ?
N11 C24 N12 128.8(13) . . ?
N11 C24 C25 120.6(14) . . ?
N12 C24 C25 110.6(14) . . ?
C26 C25 C24 133.6(16) . . ?
C26 C25 C30 123.3(14) . . ?
C30 C25 C24 103.0(13) . . ?
C25 C26 H26 119.8 . . ?
C25 C26 C27 120.4(16) . . ?
C27 C26 H26 119.8 . . ?
C26 C27 H27 121.5 . . ?
C26 C27 C28 116.9(15) . . ?
C28 C27 H27 121.5 . . ?
C27 C28 H28 118.1 . . ?
C29 C28 C27 123.9(15) . . ?
C29 C28 H28 118.1 . . ?
C28 C29 H29 121.1 . . ?
C28 C29 C30 117.8(16) . . ?
C30 C29 H29 121.1 . . ?
C29 C30 C25 117.6(14) . . ?
C31 C30 C25 108.8(13) . . ?
C31 C30 C29 133.5(15) . . ?
N12 C31 C30 110.1(14) . . ?
N13 C31 N12 125.3(14) . . ?
N13 C31 C30 124.4(14) . . ?
N13 C32 N14 126.0(13) . . ?
N13 C32 C33 123.2(13) . . ?
N14 C32 C33 110.8(12) . . ?
C32 C33 C38 107.3(12) . . ?
C34 C33 C32 133.7(13) . . ?
C34 C33 C38 119.0(13) . . ?
C33 C34 H34 121.0 . . ?
C35 C34 C33 117.9(15) . . ?
C35 C34 H34 121.0 . . ?
C34 C35 H35 119.1 . . ?
C34 C35 C36 121.7(15) . . ?
C36 C35 H35 119.1 . . ?
C35 C36 H36 119.8 . . ?
C37 C36 C35 120.3(15) . . ?
C37 C36 H36 119.8 . . ?
C36 C37 H37 120.0 . . ?
C38 C37 C36 120.1(15) . . ?
C38 C37 H37 120.0 . . ?
C33 C38 C39 102.9(12) . . ?
C37 C38 C33 120.7(13) . . ?
C37 C38 C39 136.4(14) . . ?
N14 C39 N15 128.4(13) . . ?
N14 C39 C38 111.9(12) . . ?
N15 C39 C38 119.7(13) . . ?
N15 C40 N16 128.0(13) . . ?
N15 C40 C41 119.0(13) . . ?
N16 C40 C41 113.0(12) . . ?
C42 C41 C40 135.4(14) . . ?
C42 C41 C46 121.0(13) . . ?
C46 C41 C40 103.6(12) . . ?
C41 C42 H42 121.3 . . ?
C41 C42 C43 117.5(14) . . ?
C43 C42 H42 121.3 . . ?
C42 C43 H43 118.8 . . ?
C42 C43 C44 122.3(14) . . ?
C44 C43 H43 118.8 . . ?
C43 C44 H44 119.1 . . ?
C43 C44 C45 121.8(14) . . ?
C45 C44 H44 119.1 . . ?
C44 C45 H45 122.1 . . ?
C46 C45 C44 115.9(14) . . ?
C46 C45 H45 122.1 . . ?
C41 C46 C47 106.7(12) . . ?
C45 C46 C41 121.5(13) . . ?
C45 C46 C47 131.8(14) . . ?
N16 C47 C46 109.4(12) . . ?
N17 C47 N16 129.2(13) . . ?
N17 C47 C46 121.4(14) . . ?
Cl1S C1S H1SA 108.1 . . ?
Cl1S C1S H1SB 108.1 . . ?
Cl2S C1S Cl1S 116.9(11) . . ?
Cl2S C1S H1SA 108.1 . . ?
Cl2S C1S H1SB 108.1 . . ?
H1SA C1S H1SB 107.3 . . ?
Cl3S C2S H2SA 109.6 . . ?
Cl3S C2S H2SB 109.6 . . ?
Cl4S C2S Cl3S 110.2(10) . . ?
Cl4S C2S H2SA 109.6 . . ?
Cl4S C2S H2SB 109.6 . . ?
H2SA C2S H2SB 108.1 . . ?
Cl5S C3S H3SA 109.2 . . ?
Cl5S C3S H3SB 109.2 . . ?
Cl6S C3S Cl5S 112.1(11) . . ?
Cl6S C3S H3SA 109.2 . . ?
Cl6S C3S H3SB 109.2 . . ?
H3SA C3S H3SB 107.9 . . ?

loop_
_geom_bond_atom_site_label_1
_geom_bond_atom_site_label_2
_geom_bond_distance
_geom_bond_site_symmetry_2
_geom_bond_publ_flag
Zr1 O1 2.065(9) . ?
Zr1 O2 2.122(8) . ?
Zr1 O3 2.155(9) . ?
Zr1 N10 2.257(11) . ?
Zr1 N12 2.268(11) . ?
Zr1 N14 2.239(11) . ?
Zr1 N16 2.246(10) . ?
Fe1 N1 1.980(12) . ?
Fe1 N2 1.916(11) . ?
Fe1 N3 1.974(11) . ?
Fe1 N4 1.914(10) . ?
Fe1 N5 1.957(11) . ?
Fe1 N6 1.937(11) . ?
Fe2 N7 2.155(11) . ?
Fe2 N7 2.155(11) 2_776 ?
Fe2 N8 2.176(11) . ?
Fe2 N8 2.176(11) 2_776 ?
Fe2 N9 2.196(11) . ?
Fe2 N9 2.196(11) 2_776 ?
O1 N1 1.349(12) . ?
O2 N3 1.357(12) . ?
O3 N5 1.412(12) . ?
N1 C1 1.283(16) . ?
N2 N7 1.359(13) . ?
N2 C2 1.360(16) . ?
N3 C6 1.288(15) . ?
N4 N8 1.385(13) . ?
N4 C7 1.348(15) . ?
N5 C11 1.278(16) . ?
N6 N9 1.349(13) . ?
N6 C12 1.337(15) . ?
N7 C4 1.350(16) . ?
N8 C9 1.356(16) . ?
N9 C14 1.337(16) . ?
N10 C16 1.392(16) . ?
N10 C23 1.346(17) . ?
N11 C23 1.328(17) . ?
N11 C24 1.344(18) . ?
N12 C24 1.368(18) . ?
N12 C31 1.379(17) . ?
N13 C31 1.328(18) . ?
N13 C32 1.326(16) . ?
N14 C32 1.376(16) . ?
N14 C39 1.358(16) . ?
N15 C39 1.360(17) . ?
N15 C40 1.337(16) . ?
N16 C40 1.341(16) . ?
N16 C47 1.382(17) . ?
N17 C16 1.336(17) . ?
N17 C47 1.315(17) . ?
C1 C2 1.446(18) . ?
C1 C5 1.488(18) . ?
C2 C3 1.380(18) . ?
C3 H3 0.9500 . ?
C3 C4 1.405(18) . ?
C4 H4 0.9500 . ?
C5 H5A 0.9800 . ?
C5 H5B 0.9800 . ?
C5 H5C 0.9800 . ?
C6 C7 1.453(18) . ?
C6 C10 1.489(17) . ?
C7 C8 1.414(17) . ?
C8 H8 0.9500 . ?
C8 C9 1.375(17) . ?
C9 H9 0.9500 . ?
C10 H10A 0.9800 . ?
C10 H10B 0.9800 . ?
C10 H10C 0.9800 . ?
C11 C12 1.438(18) . ?
C11 C15 1.460(18) . ?
C12 C13 1.381(18) . ?
C13 H13 0.9500 . ?
C13 C14 1.376(18) . ?
C14 H14 0.9500 . ?
C15 H15A 0.9800 . ?
C15 H15B 0.9800 . ?
C15 H15C 0.9800 . ?
C16 C17 1.441(18) . ?
C17 C18 1.426(18) . ?
C17 C22 1.373(18) . ?
C18 H18 0.9500 . ?
C18 C19 1.407(18) . ?
C19 H19 0.9500 . ?
C19 C20 1.389(19) . ?
C20 H20 0.9500 . ?
C20 C21 1.409(19) . ?
C21 H21 0.9500 . ?
C21 C22 1.369(18) . ?
C22 C23 1.463(19) . ?
C24 C25 1.477(19) . ?
C25 C26 1.352(19) . ?
C25 C30 1.428(19) . ?
C26 H26 0.9500 . ?
C26 C27 1.38(2) . ?
C27 H27 0.9500 . ?
C27 C28 1.43(2) . ?
C28 H28 0.9500 . ?
C28 C29 1.39(2) . ?
C29 H29 0.9500 . ?
C29 C30 1.407(19) . ?
C30 C31 1.405(19) . ?
C32 C33 1.428(18) . ?
C33 C34 1.420(18) . ?
C33 C38 1.442(18) . ?
C34 H34 0.9500 . ?
C34 C35 1.328(19) . ?
C35 H35 0.9500 . ?
C35 C36 1.43(2) . ?
C36 H36 0.9500 . ?
C36 C37 1.355(19) . ?
C37 H37 0.9500 . ?
C37 C38 1.327(18) . ?
C38 C39 1.475(19) . ?
C40 C41 1.457(18) . ?
C41 C42 1.369(18) . ?
C41 C46 1.430(19) . ?
C42 H42 0.9500 . ?
C42 C43 1.377(19) . ?
C43 H43 0.9500 . ?
C43 C44 1.392(19) . ?
C44 H44 0.9500 . ?
C44 C45 1.398(18) . ?
C45 H45 0.9500 . ?
C45 C46 1.397(18) . ?
C46 C47 1.463(18) . ?
Cl1S C1S 1.710(17) . ?
Cl2S C1S 1.694(18) . ?
C1S H1SA 0.9900 . ?
C1S H1SB 0.9900 . ?
Cl3S C2S 1.771(17) . ?
Cl4S C2S 1.767(16) . ?
Cl5S C3S 1.758(17) . ?
Cl6S C3S 1.746(18) . ?
C2S H2SA 0.9900 . ?
C2S H2SB 0.9900 . ?
C3S H3SA 0.9900 . ?
C3S H3SB 0.9900 . ?

loop_
_geom_torsion_atom_site_label_1
_geom_torsion_atom_site_label_2
_geom_torsion_atom_site_label_3
_geom_torsion_atom_site_label_4
_geom_torsion
_geom_torsion_site_symmetry_1
_geom_torsion_site_symmetry_2
_geom_torsion_site_symmetry_3
_geom_torsion_site_symmetry_4
_geom_torsion_publ_flag
Zr1 O1 N1 Fe1 36.5(12) . . . . ?
Zr1 O1 N1 C1 -130.9(10) . . . . ?
Zr1 O2 N3 Fe1 41.6(12) . . . . ?
Zr1 O2 N3 C6 -134.0(10) . . . . ?
Zr1 O3 N5 Fe1 47.5(11) . . . . ?
Zr1 O3 N5 C11 -123.1(11) . . . . ?
Zr1 N10 C16 N17 -29.6(18) . . . . ?
Zr1 N10 C16 C17 153.0(9) . . . . ?
Zr1 N10 C23 N11 29(2) . . . . ?
Zr1 N10 C23 C22 -153.0(9) . . . . ?
Zr1 N12 C24 N11 -31.8(19) . . . . ?
Zr1 N12 C24 C25 147.1(9) . . . . ?
Zr1 N12 C31 N13 36.8(17) . . . . ?
Zr1 N12 C31 C30 -148.4(9) . . . . ?
Zr1 N14 C32 N13 -29.4(17) . . . . ?
Zr1 N14 C32 C33 151.1(8) . . . . ?
Zr1 N14 C39 N15 30.8(18) . . . . ?
Zr1 N14 C39 C38 -150.5(9) . . . . ?
Zr1 N16 C40 N15 -22.4(19) . . . . ?
Zr1 N16 C40 C41 159.3(9) . . . . ?
Zr1 N16 C47 N17 22.9(19) . . . . ?
Zr1 N16 C47 C46 -160.1(8) . . . . ?
Fe1 N1 C1 C2 7.5(14) . . . . ?
Fe1 N1 C1 C5 -172.2(10) . . . . ?
Fe1 N2 N7 Fe2 18.5(14) . . . . ?
Fe1 N2 N7 C4 167.0(9) . . . . ?
Fe1 N2 C2 C1 5.7(14) . . . . ?
Fe1 N2 C2 C3 -169.1(9) . . . . ?
Fe1 N3 C6 C7 0.9(14) . . . . ?
Fe1 N3 C6 C10 178.4(10) . . . . ?
Fe1 N4 N8 Fe2 19.2(15) . . . . ?
Fe1 N4 N8 C9 161.7(10) . . . . ?
Fe1 N4 C7 C6 8.1(15) . . . . ?
Fe1 N4 C7 C8 -168.4(9) . . . . ?
Fe1 N5 C11 C12 8.0(16) . . . . ?
Fe1 N5 C11 C15 -170.8(11) . . . . ?
Fe1 N6 N9 Fe2 22.5(15) . . . . ?
Fe1 N6 N9 C14 176.3(10) . . . . ?
Fe1 N6 C12 C11 -5.6(15) . . . . ?
Fe1 N6 C12 C13 -175.7(9) . . . . ?
Fe2 N7 C4 C3 143.2(10) . . . . ?
Fe2 N8 C9 C8 139.7(11) . . . . ?
Fe2 N9 C14 C13 147.1(10) . . . . ?
O1 N1 C1 C2 176.0(10) . . . . ?
O1 N1 C1 C5 -3.7(18) . . . . ?
O2 N3 C6 C7 176.7(10) . . . . ?
O2 N3 C6 C10 -5.8(18) . . . . ?
O3 N5 C11 C12 178.9(10) . . . . ?
O3 N5 C11 C15 0(2) . . . . ?
N1 C1 C2 N2 -8.6(16) . . . . ?
N1 C1 C2 C3 164.0(16) . . . . ?
N2 N7 C4 C3 -2.8(14) . . . . ?
N2 C2 C3 C4 1.2(15) . . . . ?
N3 C6 C7 N4 -5.8(17) . . . . ?
N3 C6 C7 C8 169.6(14) . . . . ?
N4 N8 C9 C8 0.7(16) . . . . ?
N4 C7 C8 C9 5.9(15) . . . . ?
N5 C11 C12 N6 -1.4(17) . . . . ?
N5 C11 C12 C13 164.5(16) . . . . ?
N6 N9 C14 C13 -1.9(15) . . . . ?
N6 C12 C13 C14 -1.5(15) . . . . ?
N7 N2 C2 C1 171.9(10) . . . . ?
N7 N2 C2 C3 -3.0(15) . . . . ?
N8 N4 C7 C6 170.7(11) . . . . ?
N8 N4 C7 C8 -5.9(15) . . . . ?
N9 N6 C12 C11 170.6(11) . . . . ?
N9 N6 C12 C13 0.4(15) . . . . ?
N10 C16 C17 C18 -173.9(13) . . . . ?
N10 C16 C17 C22 3.1(15) . . . . ?
N11 C24 C25 C26 5(2) . . . . ?
N11 C24 C25 C30 -178.7(12) . . . . ?
N12 C24 C25 C26 -174.5(14) . . . . ?
N12 C24 C25 C30 2.3(15) . . . . ?
N13 C32 C33 C34 3(2) . . . . ?
N13 C32 C33 C38 -176.8(11) . . . . ?
N14 C32 C33 C34 -177.4(14) . . . . ?
N14 C32 C33 C38 2.8(14) . . . . ?
N15 C40 C41 C42 1(2) . . . . ?
N15 C40 C41 C46 -177.2(11) . . . . ?
N16 C40 C41 C42 179.7(15) . . . . ?
N16 C40 C41 C46 1.3(15) . . . . ?
N17 C16 C17 C18 9(2) . . . . ?
N17 C16 C17 C22 -174.4(12) . . . . ?
C1 C2 C3 C4 -171.6(16) . . . . ?
C2 N2 N7 Fe2 -145.0(9) . . . . ?
C2 N2 N7 C4 3.5(14) . . . . ?
C2 C3 C4 N7 1.0(15) . . . . ?
C5 C1 C2 N2 171.1(12) . . . . ?
C5 C1 C2 C3 -16(3) . . . . ?
C6 C7 C8 C9 -169.7(15) . . . . ?
C7 N4 N8 Fe2 -139.3(9) . . . . ?
C7 N4 N8 C9 3.2(14) . . . . ?
C7 C8 C9 N8 -4.0(16) . . . . ?
C10 C6 C7 N4 176.8(12) . . . . ?
C10 C6 C7 C8 -8(2) . . . . ?
C11 C12 C13 C14 -168.1(16) . . . . ?
C12 N6 N9 Fe2 -152.8(9) . . . . ?
C12 N6 N9 C14 0.9(14) . . . . ?
C12 C13 C14 N9 2.1(15) . . . . ?
C15 C11 C12 N6 177.3(12) . . . . ?
C15 C11 C12 C13 -17(3) . . . . ?
C16 N10 C23 N11 -175.1(14) . . . . ?
C16 N10 C23 C22 2.7(15) . . . . ?
C16 N17 C47 N16 11(2) . . . . ?
C16 N17 C47 C46 -165.3(12) . . . . ?
C16 C17 C18 C19 179.3(13) . . . . ?
C16 C17 C22 C21 178.7(12) . . . . ?
C16 C17 C22 C23 -1.4(14) . . . . ?
C17 C18 C19 C20 0.0(19) . . . . ?
C17 C22 C23 N10 -0.8(15) . . . . ?
C17 C22 C23 N11 177.2(12) . . . . ?
C18 C17 C22 C21 -4(2) . . . . ?
C18 C17 C22 C23 175.9(12) . . . . ?
C18 C19 C20 C21 -1(2) . . . . ?
C19 C20 C21 C22 0(2) . . . . ?
C20 C21 C22 C17 2(2) . . . . ?
C20 C21 C22 C23 -177.4(14) . . . . ?
C21 C22 C23 N10 179.1(14) . . . . ?
C21 C22 C23 N11 -3(2) . . . . ?
C22 C17 C18 C19 2.6(19) . . . . ?
C23 N10 C16 N17 173.9(13) . . . . ?
C23 N10 C16 C17 -3.6(14) . . . . ?
C23 N11 C24 N12 1(2) . . . . ?
C23 N11 C24 C25 -178.2(12) . . . . ?
C24 N11 C23 N10 1(2) . . . . ?
C24 N11 C23 C22 -176.3(12) . . . . ?
C24 N12 C31 N13 -172.4(13) . . . . ?
C24 N12 C31 C30 2.4(14) . . . . ?
C24 C25 C26 C27 174.9(14) . . . . ?
C24 C25 C30 C29 -176.8(11) . . . . ?
C24 C25 C30 C31 -0.8(14) . . . . ?
C25 C26 C27 C28 1(2) . . . . ?
C25 C30 C31 N12 -1.0(15) . . . . ?
C25 C30 C31 N13 173.9(12) . . . . ?
C26 C25 C30 C29 0(2) . . . . ?
C26 C25 C30 C31 176.4(13) . . . . ?
C26 C27 C28 C29 0(2) . . . . ?
C27 C28 C29 C30 -1(2) . . . . ?
C28 C29 C30 C25 0.8(19) . . . . ?
C28 C29 C30 C31 -174.0(14) . . . . ?
C29 C30 C31 N12 174.2(14) . . . . ?
C29 C30 C31 N13 -11(2) . . . . ?
C30 C25 C26 C27 -1(2) . . . . ?
C31 N12 C24 N11 178.2(14) . . . . ?
C31 N12 C24 C25 -2.9(15) . . . . ?
C31 N13 C32 N14 -5(2) . . . . ?
C31 N13 C32 C33 174.8(12) . . . . ?
C32 N13 C31 N12 0(2) . . . . ?
C32 N13 C31 C30 -173.9(12) . . . . ?
C32 N14 C39 N15 -173.5(12) . . . . ?
C32 N14 C39 C38 5.2(14) . . . . ?
C32 C33 C34 C35 -179.4(14) . . . . ?
C32 C33 C38 C37 178.9(12) . . . . ?
C32 C33 C38 C39 0.4(14) . . . . ?
C33 C34 C35 C36 -2(2) . . . . ?
C33 C38 C39 N14 -3.5(14) . . . . ?
C33 C38 C39 N15 175.4(11) . . . . ?
C34 C33 C38 C37 -1.0(19) . . . . ?
C34 C33 C38 C39 -179.5(11) . . . . ?
C34 C35 C36 C37 4(2) . . . . ?
C35 C36 C37 C38 -5(2) . . . . ?
C36 C37 C38 C33 3(2) . . . . ?
C36 C37 C38 C39 -179.0(14) . . . . ?
C37 C38 C39 N14 178.4(14) . . . . ?
C37 C38 C39 N15 -3(2) . . . . ?
C38 C33 C34 C35 0.4(19) . . . . ?
C39 N14 C32 N13 174.7(12) . . . . ?
C39 N14 C32 C33 -4.9(14) . . . . ?
C39 N15 C40 N16 -6(2) . . . . ?
C39 N15 C40 C41 172.3(11) . . . . ?
C40 N15 C39 N14 1(2) . . . . ?
C40 N15 C39 C38 -177.5(11) . . . . ?
C40 N16 C47 N17 -174.3(13) . . . . ?
C40 N16 C47 C46 2.7(14) . . . . ?
C40 C41 C42 C43 -177.9(15) . . . . ?
C40 C41 C46 C45 179.2(12) . . . . ?
C40 C41 C46 C47 0.4(14) . . . . ?
C41 C42 C43 C44 0(2) . . . . ?
C41 C46 C47 N16 -1.9(15) . . . . ?
C41 C46 C47 N17 175.4(12) . . . . ?
C42 C41 C46 C45 0(2) . . . . ?
C42 C41 C46 C47 -178.3(12) . . . . ?
C42 C43 C44 C45 -1(2) . . . . ?
C43 C44 C45 C46 2(2) . . . . ?
C44 C45 C46 C41 -1.6(19) . . . . ?
C44 C45 C46 C47 176.8(13) . . . . ?
C45 C46 C47 N16 179.5(13) . . . . ?
C45 C46 C47 N17 -3(2) . . . . ?
C46 C41 C42 C43 0(2) . . . . ?
C47 N16 C40 N15 175.8(12) . . . . ?
C47 N16 C40 C41 -2.5(14) . . . . ?
C47 N17 C16 N10 -8(2) . . . . ?
C47 N17 C16 C17 169.5(12) . . . . ?

loop_
_smtbx_masks_void_nr
_smtbx_masks_void_average_x
_smtbx_masks_void_average_y
_smtbx_masks_void_average_z
_smtbx_masks_void_volume
_smtbx_masks_void_count_electrons
_smtbx_masks_void_content
1 0.000 0.500 0.000 230.0 91.5 '2 CH2Cl2'
